data_4089146
loop_
_publ_author_name
'Zaitsev, Kirill V.'
'Lam, Kevin'
'Zhanabil, Zhaisan'
'Suleimen, Yerlan'
'Kharcheva, Anastasia V.'
'Tafeenko, Viktor A.'
'Oprunenko, Yuri F.'
'Poleshchuk, Oleg Kh.'
'Lermontova, Elmira Kh.'
'Churakov, Andrei V.'

_publ_section_title
;
 Oligogermanes Containing Only Electron-Withdrawing Substituents:
 Synthesis and Properties
;
_journal_issue 2
_journal_name_full Organometallics
_journal_page_first 298
_journal_paper_doi 10.1021/acs.organomet.6b00767
_journal_volume 36
_journal_year 2016
_chemical_formula_moiety 'C54 H24 F28 Ge3'
_chemical_formula_sum 'C54 H24 F28 Ge3'
_chemical_formula_weight 1422.50
_space_group_IT_number 15
_space_group_name_Hall '-C 2yc'
_space_group_name_H-M_alt 'C 1 2/c 1'
_symmetry_cell_setting monoclinic
_symmetry_space_group_name_Hall '-C 2yc'
_symmetry_space_group_name_H-M 'C 1 2/c 1'
_atom_sites_solution_hydrogens geom
_atom_sites_solution_primary direct
_atom_sites_solution_secondary difmap
_audit_creation_method SHELXL-97
_cell_angle_alpha 90.00
_cell_angle_beta 96.599(2)
_cell_angle_gamma 90.00
_cell_formula_units_Z 4
_cell_length_a 14.6304(3)
_cell_length_b 23.6872(4)
_cell_length_c 16.1100(4)
_cell_measurement_reflns_used 16971
_cell_measurement_temperature 295(2)
_cell_measurement_theta_max 71.00
_cell_measurement_theta_min 3.57
_cell_volume 5546.0(2)
_computing_cell_refinement 'STOE X-AREA'
_computing_data_collection 'STOE X-AREA'
_computing_data_reduction 'STOE X-RED'
_computing_structure_refinement 'SHELXL-97 (Sheldrick, 1997)'
_computing_structure_solution 'SHELXS-97 (Sheldrick, 2008)'
_diffrn_ambient_temperature 295
_diffrn_detector Pilatus100K
_diffrn_detector_area_resol_mean 5.81
_diffrn_detector_type STOE
_diffrn_measured_fraction_theta_full 0.995
_diffrn_measured_fraction_theta_max 0.995
_diffrn_measurement_details ' 1576 frames, detector distance = 42 mm'
_diffrn_measurement_device_type 'STADIVARI Pilatus'
_diffrn_measurement_method 'rotation method'
_diffrn_radiation_collimation 'focusing mirrors'
_diffrn_radiation_monochromator none
_diffrn_radiation_polarisn_norm 0
_diffrn_radiation_type 'Cu K\a'
_diffrn_radiation_wavelength 1.54186
_diffrn_reflns_av_R_equivalents 0.0754
_diffrn_reflns_av_sigmaI/netI 0.1624
_diffrn_reflns_limit_h_max 17
_diffrn_reflns_limit_h_min -17
_diffrn_reflns_limit_k_max 27
_diffrn_reflns_limit_k_min -15
_diffrn_reflns_limit_l_max 19
_diffrn_reflns_limit_l_min -18
_diffrn_reflns_number 10409
_diffrn_reflns_theta_full 65.99
_diffrn_reflns_theta_max 65.99
_diffrn_reflns_theta_min 3.57
_diffrn_source 'Cu GeniX 3D'
_diffrn_source_current 0.600
_diffrn_source_power 0.030
_diffrn_source_voltage 50
_diffrn_standards_decay_% 0
_exptl_absorpt_coefficient_mu 3.129
_exptl_absorpt_correction_T_max 0.8262
_exptl_absorpt_correction_T_min 0.4368
_exptl_absorpt_correction_type multi-scan
_exptl_absorpt_process_details
;
[c.f. r.h. blessing, acta cryst. (1995), a51, 33-38]
;
_exptl_crystal_colour colorless
_exptl_crystal_density_diffrn 1.704
_exptl_crystal_density_method 'not measured'
_exptl_crystal_description prism
_exptl_crystal_F_000 2784
_exptl_crystal_size_max .16
_exptl_crystal_size_mid .11
_exptl_crystal_size_min .06
_refine_diff_density_max 0.711
_refine_diff_density_min -0.671
_refine_diff_density_rms 0.114
_refine_ls_extinction_method none
_refine_ls_goodness_of_fit_ref 0.829
_refine_ls_hydrogen_treatment constr
_refine_ls_matrix_type full
_refine_ls_number_parameters 330
_refine_ls_number_reflns 4820
_refine_ls_number_restraints 584
_refine_ls_restrained_S_all 0.818
_refine_ls_R_factor_all 0.1059
_refine_ls_R_factor_gt 0.0711
_refine_ls_shift/su_max 0.011
_refine_ls_shift/su_mean 0.001
_refine_ls_structure_factor_coef Fsqd
_refine_ls_weighting_details 'calc w=1/[\s^2^(Fo^2^)+(0.0904P)^2^+0.0000P] where P=(Fo^2^+2Fc^2^)/3'
_refine_ls_weighting_scheme calc
_refine_ls_wR_factor_gt 0.1801
_refine_ls_wR_factor_ref 0.1935
_reflns_number_gt 2553
_reflns_number_total 4820
_reflns_threshold_expression >2sigma(I)
_cod_data_source_file om6b00767_si_002.cif
_cod_data_source_block kirill10
_cod_original_sg_symbol_H-M 'C 2/c'
_cod_database_code 4089146

loop_
_symmetry_equiv_pos_as_xyz
'x, y, z'
'-x, y, -z+1/2'
'x+1/2, y+1/2, z'
'-x+1/2, y+1/2, -z+1/2'
'-x, -y, -z'
'x, -y, z-1/2'
'-x+1/2, -y+1/2, -z'
'x+1/2, -y+1/2, z-1/2'

loop_
_atom_site_label
_atom_site_type_symbol
_atom_site_fract_x
_atom_site_fract_y
_atom_site_fract_z
_atom_site_U_iso_or_equiv
_atom_site_adp_type
_atom_site_occupancy
_atom_site_symmetry_multiplicity
_atom_site_calc_flag
_atom_site_refinement_flags
_atom_site_disorder_assembly
_atom_site_disorder_group
Ge1 Ge 0.5000 0.15643(4) 0.2500 0.0598(3) Uani 1 2 d SU . .
Ge2 Ge 0.39460(5) 0.20682(3) 0.14485(5) 0.0596(3) Uani 1 1 d U . .
F1 F 0.4626(4) 0.0332(2) 0.1674(4) 0.131(2) Uani 1 1 d U . .
F2 F 0.5584(6) -0.0243(3) 0.0639(5) 0.207(4) Uani 1 1 d U . .
F3 F 0.7065(6) 0.0219(4) 0.0087(5) 0.218(4) Uani 1 1 d U . .
F4 F 0.7651(4) 0.1270(4) 0.0627(4) 0.177(3) Uani 1 1 d U . .
F5 F 0.6774(3) 0.1818(2) 0.1735(3) 0.0931(13) Uani 1 1 d U . .
C1 C 0.2750(2) 0.16910(19) 0.1297(3) 0.0627(15) Uani 1 1 d GU . .
C2 C 0.2667(3) 0.11225(18) 0.1087(3) 0.0795(19) Uani 1 1 d GU . .
H2 H 0.3190 0.0911 0.1022 0.095 Uiso 1 1 calc R . .
C3 C 0.1804(3) 0.08705(17) 0.0976(4) 0.095(2) Uani 1 1 d GU . .
H3 H 0.1748 0.0490 0.0836 0.114 Uiso 1 1 calc R . .
C4 C 0.1024(2) 0.1187(2) 0.1075(4) 0.102(2) Uani 1 1 d GDU A .
C5 C 0.1107(2) 0.1755(2) 0.1284(4) 0.096(2) Uani 1 1 d GU . .
H5 H 0.0585 0.1967 0.1350 0.115 Uiso 1 1 calc R . .
C6 C 0.1970(3) 0.20074(17) 0.1395(3) 0.085(2) Uani 1 1 d GU . .
H6 H 0.2026 0.2388 0.1535 0.103 Uiso 1 1 calc R . .
C7 C 0.3753(3) 0.28587(16) 0.1738(3) 0.0642(15) Uani 1 1 d GU . .
C8 C 0.3801(3) 0.30273(19) 0.2568(2) 0.0803(19) Uani 1 1 d GU . .
H8 H 0.3940 0.2765 0.2994 0.096 Uiso 1 1 calc R . .
C9 C 0.3642(4) 0.3588(2) 0.2762(3) 0.091(2) Uani 1 1 d GU . .
H9 H 0.3675 0.3701 0.3318 0.109 Uiso 1 1 calc R . .
C10 C 0.3435(4) 0.39799(16) 0.2126(4) 0.100(2) Uani 1 1 d GDU B .
C11 C 0.3387(5) 0.3811(2) 0.1296(3) 0.140(4) Uani 1 1 d GU . .
H11 H 0.3249 0.4074 0.0871 0.167 Uiso 1 1 calc R . .
C12 C 0.3546(4) 0.3251(2) 0.1102(2) 0.124(3) Uani 1 1 d GU . .
H12 H 0.3514 0.3138 0.0546 0.149 Uiso 1 1 calc R . .
C13 C 0.4579(3) 0.2043(2) 0.0439(3) 0.0702(16) Uani 1 1 d GU . .
C14 C 0.4404(4) 0.1614(2) -0.0147(3) 0.100(3) Uani 1 1 d GU . .
H14 H 0.3931 0.1358 -0.0099 0.120 Uiso 1 1 calc R . .
C15 C 0.4937(5) 0.1567(3) -0.0805(3) 0.128(3) Uani 1 1 d GU . .
H15 H 0.4820 0.1281 -0.1197 0.154 Uiso 1 1 calc R . .
C16 C 0.5644(4) 0.1950(3) -0.0877(4) 0.134(3) Uani 1 1 d GDU C .
C17 C 0.5819(3) 0.2378(3) -0.0291(4) 0.117(3) Uani 1 1 d GU . .
H17 H 0.6292 0.2634 -0.0339 0.140 Uiso 1 1 calc R . .
C18 C 0.5286(3) 0.2425(2) 0.0367(3) 0.093(2) Uani 1 1 d GU . .
H18 H 0.5403 0.2712 0.0759 0.111 Uiso 1 1 calc R . .
C19 C 0.5697(3) 0.1086(2) 0.1770(3) 0.0762(18) Uani 1 1 d GU . .
C20 C 0.5381(4) 0.0561(2) 0.1478(4) 0.102(2) Uani 1 1 d GU . .
C21 C 0.5841(5) 0.0271(2) 0.0900(4) 0.141(3) Uani 1 1 d GU . .
C22 C 0.6616(5) 0.0508(3) 0.0614(3) 0.147(3) Uani 1 1 d GU . .
C23 C 0.6932(3) 0.1033(3) 0.0906(4) 0.121(3) Uani 1 1 d GU . .
C24 C 0.6472(3) 0.1322(2) 0.1484(3) 0.085(2) Uani 1 1 d GU . .
C25 C 0.0091(8) 0.0943(6) 0.0913(8) 0.165(4) Uani 1 1 d DU . .
F6 F -0.0294(7) 0.1073(7) 0.0134(8) 0.163(3) Uani 0.661(13) 1 d PDU A 1
F7 F -0.0499(7) 0.1140(7) 0.1421(8) 0.163(3) Uani 0.661(13) 1 d PDU A 1
F8 F 0.0041(6) 0.0380(5) 0.0955(10) 0.163(3) Uani 0.661(13) 1 d PDU A 1
F6A F -0.0535(13) 0.1203(11) 0.0419(17) 0.163(3) Uani 0.339(13) 1 d PDU A 2
F7A F -0.0223(14) 0.0817(14) 0.1620(11) 0.163(3) Uani 0.339(13) 1 d PDU A 2
F8A F 0.0170(13) 0.0456(10) 0.0453(17) 0.163(3) Uani 0.339(13) 1 d PDU A 2
C26 C 0.3221(10) 0.4549(4) 0.2340(8) 0.162(4) Uani 1 1 d DU . .
F9 F 0.3106(14) 0.4899(6) 0.1645(10) 0.166(3) Uani 0.464(8) 1 d PDU B 3
F10 F 0.2536(12) 0.4690(6) 0.2719(13) 0.166(3) Uani 0.464(8) 1 d PDU B 3
F11 F 0.3959(11) 0.4816(6) 0.2750(12) 0.166(3) Uani 0.464(8) 1 d PDU B 3
F9A F 0.3510(11) 0.4954(5) 0.1950(11) 0.166(3) Uani 0.536(8) 1 d PDU B 4
F10A F 0.2253(9) 0.4630(5) 0.2152(12) 0.166(3) Uani 0.536(8) 1 d PDU B 4
F11A F 0.3290(13) 0.4647(5) 0.3168(9) 0.166(3) Uani 0.536(8) 1 d PDU B 4
C27 C 0.6291(11) 0.1875(7) -0.1476(9) 0.236(5) Uani 1 1 d DU . .
F12 F 0.6274(11) 0.1478(8) -0.2010(11) 0.232(4) Uani 0.637(10) 1 d PDU C 5
F13 F 0.7167(10) 0.2058(8) -0.1186(9) 0.232(4) Uani 0.637(10) 1 d PDU C 5
F14 F 0.5987(11) 0.2202(8) -0.2159(10) 0.232(4) Uani 0.637(10) 1 d PDU C 5
F12A F 0.6758(17) 0.1370(11) -0.1392(17) 0.232(4) Uani 0.363(10) 1 d PDU C 6
F13A F 0.665(2) 0.2257(11) -0.190(2) 0.232(4) Uani 0.363(10) 1 d PDU C 6
F14A F 0.5740(14) 0.1518(12) -0.2045(15) 0.232(4) Uani 0.363(10) 1 d PDU C 6

loop_
_atom_site_aniso_label
_atom_site_aniso_U_11
_atom_site_aniso_U_22
_atom_site_aniso_U_33
_atom_site_aniso_U_23
_atom_site_aniso_U_13
_atom_site_aniso_U_12
Ge1 0.0576(6) 0.0474(6) 0.0726(7) 0.000 -0.0010(4) 0.000
Ge2 0.0593(4) 0.0552(5) 0.0646(4) 0.0025(4) 0.0079(3) 0.0067(3)
F1 0.139(4) 0.066(3) 0.173(5) -0.027(3) -0.051(4) -0.014(3)
F2 0.273(8) 0.112(4) 0.207(7) -0.093(5) -0.096(6) 0.069(5)
F3 0.225(7) 0.221(9) 0.206(8) -0.118(7) 0.010(5) 0.106(6)
F4 0.098(3) 0.298(10) 0.139(5) -0.058(6) 0.036(3) 0.046(4)
F5 0.076(2) 0.106(3) 0.098(3) -0.023(3) 0.016(2) -0.007(2)
C1 0.061(3) 0.066(4) 0.062(3) 0.004(3) 0.009(3) 0.002(3)
C2 0.072(4) 0.068(4) 0.099(5) 0.013(4) 0.010(4) 0.000(3)
C3 0.101(4) 0.059(4) 0.123(6) 0.016(4) 0.004(5) -0.017(4)
C4 0.076(4) 0.111(5) 0.115(6) 0.041(5) 0.001(4) -0.008(4)
C5 0.062(4) 0.116(6) 0.108(6) 0.003(5) 0.005(4) 0.017(4)
C6 0.065(3) 0.095(5) 0.093(5) -0.011(5) -0.004(4) 0.009(3)
C7 0.064(3) 0.058(3) 0.071(4) 0.006(3) 0.010(3) 0.009(3)
C8 0.096(5) 0.068(4) 0.077(4) 0.003(3) 0.010(4) 0.018(4)
C9 0.099(5) 0.082(5) 0.089(5) -0.011(4) 0.005(4) 0.017(5)
C10 0.122(6) 0.071(4) 0.106(5) -0.001(4) 0.007(5) 0.009(4)
C11 0.237(11) 0.076(5) 0.101(5) 0.016(5) -0.001(7) 0.053(7)
C12 0.207(10) 0.081(5) 0.078(5) 0.005(4) -0.013(6) 0.042(7)
C13 0.064(3) 0.071(4) 0.075(4) 0.011(3) 0.009(3) 0.012(3)
C14 0.130(6) 0.082(6) 0.097(6) -0.016(4) 0.051(5) -0.006(5)
C15 0.186(9) 0.099(7) 0.112(7) 0.004(5) 0.075(6) 0.012(6)
C16 0.137(7) 0.146(9) 0.131(7) 0.038(5) 0.063(6) 0.024(6)
C17 0.080(5) 0.142(8) 0.131(7) 0.049(5) 0.029(5) 0.005(5)
C18 0.075(4) 0.115(7) 0.088(5) 0.020(5) 0.009(3) -0.014(4)
C19 0.076(4) 0.063(4) 0.085(5) -0.020(4) -0.014(3) 0.018(3)
C20 0.109(5) 0.064(5) 0.119(6) -0.032(4) -0.047(4) 0.021(4)
C21 0.165(7) 0.096(6) 0.145(8) -0.067(6) -0.054(5) 0.054(5)
C22 0.162(8) 0.156(8) 0.114(7) -0.067(7) -0.022(6) 0.091(5)
C23 0.086(5) 0.167(8) 0.109(6) -0.049(6) 0.001(4) 0.048(5)
C24 0.070(4) 0.096(5) 0.086(5) -0.018(4) -0.003(3) 0.032(4)
C25 0.112(6) 0.182(8) 0.198(9) 0.047(8) 0.011(6) -0.047(7)
F6 0.093(3) 0.204(6) 0.188(6) 0.036(5) 0.001(3) -0.049(3)
F7 0.093(3) 0.204(6) 0.188(6) 0.036(5) 0.001(3) -0.049(3)
F8 0.093(3) 0.204(6) 0.188(6) 0.036(5) 0.001(3) -0.049(3)
F6A 0.093(3) 0.204(6) 0.188(6) 0.036(5) 0.001(3) -0.049(3)
F7A 0.093(3) 0.204(6) 0.188(6) 0.036(5) 0.001(3) -0.049(3)
F8A 0.093(3) 0.204(6) 0.188(6) 0.036(5) 0.001(3) -0.049(3)
C26 0.225(9) 0.071(5) 0.184(9) -0.026(5) -0.001(8) 0.032(7)
F9 0.222(7) 0.073(3) 0.198(7) -0.032(4) 0.009(5) 0.026(4)
F10 0.222(7) 0.073(3) 0.198(7) -0.032(4) 0.009(5) 0.026(4)
F11 0.222(7) 0.073(3) 0.198(7) -0.032(4) 0.009(5) 0.026(4)
F9A 0.222(7) 0.073(3) 0.198(7) -0.032(4) 0.009(5) 0.026(4)
F10A 0.222(7) 0.073(3) 0.198(7) -0.032(4) 0.009(5) 0.026(4)
F11A 0.222(7) 0.073(3) 0.198(7) -0.032(4) 0.009(5) 0.026(4)
C27 0.238(10) 0.282(11) 0.218(9) 0.007(7) 0.157(8) 0.004(8)
F12 0.229(8) 0.291(8) 0.208(6) 0.004(6) 0.168(7) 0.009(7)
F13 0.229(8) 0.291(8) 0.208(6) 0.004(6) 0.168(7) 0.009(7)
F14 0.229(8) 0.291(8) 0.208(6) 0.004(6) 0.168(7) 0.009(7)
F12A 0.229(8) 0.291(8) 0.208(6) 0.004(6) 0.168(7) 0.009(7)
F13A 0.229(8) 0.291(8) 0.208(6) 0.004(6) 0.168(7) 0.009(7)
F14A 0.229(8) 0.291(8) 0.208(6) 0.004(6) 0.168(7) 0.009(7)

loop_
_atom_type_symbol
_atom_type_description
_atom_type_scat_dispersion_real
_atom_type_scat_dispersion_imag
_atom_type_scat_source
C C 0.0181 0.0091 'International Tables Vol C Tables 4.2.6.8 and 6.1.1.4'
H H 0.0000 0.0000 'International Tables Vol C Tables 4.2.6.8 and 6.1.1.4'
F F 0.0727 0.0534 'International Tables Vol C Tables 4.2.6.8 and 6.1.1.4'
Ge Ge -1.0885 0.8855 'International Tables Vol C Tables 4.2.6.8 and 6.1.1.4'

loop_
_geom_angle_atom_site_label_1
_geom_angle_atom_site_label_2
_geom_angle_atom_site_label_3
_geom_angle
_geom_angle_site_symmetry_1
_geom_angle_site_symmetry_3
C19 Ge1 C19 110.8(3) . 2_655
C19 Ge1 Ge2 101.06(14) . .
C19 Ge1 Ge2 111.00(14) 2_655 .
C19 Ge1 Ge2 111.00(14) . 2_655
C19 Ge1 Ge2 101.06(14) 2_655 2_655
Ge2 Ge1 Ge2 122.05(6) . 2_655
C1 Ge2 C7 108.4(2) . .
C1 Ge2 C13 112.5(2) . .
C7 Ge2 C13 108.8(2) . .
C1 Ge2 Ge1 110.18(14) . .
C7 Ge2 Ge1 113.31(14) . .
C13 Ge2 Ge1 103.73(14) . .
C2 C1 C6 120.0 . .
C2 C1 Ge2 121.7(3) . .
C6 C1 Ge2 118.3(3) . .
C3 C2 C1 120.0 . .
C2 C3 C4 120.0 . .
C5 C4 C3 120.0 . .
C5 C4 C25 118.3(7) . .
C3 C4 C25 121.6(7) . .
C4 C5 C6 120.0 . .
C5 C6 C1 120.0 . .
C8 C7 C12 120.0 . .
C8 C7 Ge2 120.7(3) . .
C12 C7 Ge2 119.2(3) . .
C7 C8 C9 120.0 . .
C10 C9 C8 120.0 . .
C9 C10 C11 120.0 . .
C9 C10 C26 119.1(6) . .
C11 C10 C26 120.8(6) . .
C12 C11 C10 120.0 . .
C11 C12 C7 120.0 . .
C14 C13 C18 120.0 . .
C14 C13 Ge2 121.2(3) . .
C18 C13 Ge2 118.4(3) . .
C15 C14 C13 120.0 . .
C16 C15 C14 120.0 . .
C15 C16 C17 120.0 . .
C15 C16 C27 122.0(8) . .
C17 C16 C27 117.5(8) . .
C16 C17 C18 120.0 . .
C17 C18 C13 120.0 . .
C20 C19 C24 120.0 . .
C20 C19 Ge1 122.4(3) . .
C24 C19 Ge1 117.3(3) . .
F1 C20 C19 123.3(5) . .
F1 C20 C21 116.6(5) . .
C19 C20 C21 120.0 . .
F2 C21 C22 118.4(7) . .
F2 C21 C20 121.5(7) . .
C22 C21 C20 120.0 . .
F3 C22 C21 119.3(7) . .
F3 C22 C23 120.6(7) . .
C21 C22 C23 120.0 . .
F4 C23 C24 119.0(6) . .
F4 C23 C22 120.9(6) . .
C24 C23 C22 120.0 . .
F5 C24 C23 118.7(4) . .
F5 C24 C19 121.3(4) . .
C23 C24 C19 120.0 . .
F6A C25 F7A 110.4(15) . .
F7 C25 F8 105.9(12) . .
F7 C25 F6 105.0(12) . .
F8 C25 F6 104.7(13) . .
F6A C25 F8A 99.4(17) . .
F7A C25 F8A 109.5(16) . .
F6A C25 C4 119.7(14) . .
F7A C25 C4 110.3(12) . .
F7 C25 C4 113.8(11) . .
F8 C25 C4 115.8(10) . .
F6 C25 C4 110.7(10) . .
F8A C25 C4 106.7(12) . .
F9A C26 F10 111.8(15) . .
F9A C26 F11A 112.1(12) . .
F10 C26 F11 105.8(14) . .
F10 C26 F9 101.6(13) . .
F11 C26 F9 97.5(14) . .
F9A C26 F10A 100.1(13) . .
F11A C26 F10A 98.5(13) . .
F9A C26 C10 120.4(12) . .
F10 C26 C10 124.4(12) . .
F11A C26 C10 113.9(10) . .
F11 C26 C10 111.8(11) . .
F9 C26 C10 112.1(11) . .
F10A C26 C10 108.3(10) . .
F12 C27 F14 84.0(16) . .
F13A C27 F12A 115.8(17) . .
F12 C27 F13 113.9(16) . .
F14 C27 F13 107.2(16) . .
F13A C27 F14A 108(2) . .
F14 C27 F14A 73.3(15) . .
F12A C27 F14A 77.6(17) . .
F12 C27 C16 125.5(13) . .
F13A C27 C16 127.8(15) . .
F14 C27 C16 106.9(13) . .
F12A C27 C16 113.5(14) . .
F13 C27 C16 113.0(11) . .
F14A C27 C16 97.9(14) . .

loop_
_geom_bond_atom_site_label_1
_geom_bond_atom_site_label_2
_geom_bond_distance
_geom_bond_site_symmetry_2
Ge1 C19 1.996(4) .
Ge1 C19 1.996(4) 2_655
Ge1 Ge2 2.4641(9) .
Ge1 Ge2 2.4641(9) 2_655
Ge2 C1 1.954(3) .
Ge2 C7 1.958(4) .
Ge2 C13 1.963(4) .
F1 C20 1.301(8) .
F2 C21 1.328(8) .
F3 C22 1.322(7) .
F4 C23 1.317(9) .
F5 C24 1.303(6) .
C1 C2 1.3900 .
C1 C6 1.3900 .
C2 C3 1.3900 .
C3 C4 1.3900 .
C4 C5 1.3900 .
C4 C25 1.476(11) .
C5 C6 1.3900 .
C7 C8 1.3900 .
C7 C12 1.3900 .
C8 C9 1.3900 .
C9 C10 1.3900 .
C10 C11 1.3900 .
C10 C26 1.435(10) .
C11 C12 1.3900 .
C13 C14 1.3900 .
C13 C18 1.3900 .
C14 C15 1.3900 .
C15 C16 1.3900 .
C16 C17 1.3900 .
C16 C27 1.438(12) .
C17 C18 1.3900 .
C19 C20 1.3900 .
C19 C24 1.3900 .
C20 C21 1.3900 .
C21 C22 1.3900 .
C22 C23 1.3900 .
C23 C24 1.3900 .
C25 F6A 1.298(16) .
C25 F7A 1.310(16) .
C25 F7 1.340(13) .
C25 F8 1.339(14) .
C25 F6 1.351(13) .
C25 F8A 1.384(16) .
C26 F9A 1.245(14) .
C26 F10 1.276(14) .
C26 F11A 1.347(14) .
C26 F11 1.356(14) .
C26 F9 1.387(15) .
C26 F10A 1.427(14) .
C27 F12 1.274(15) .
C27 F13A 1.283(16) .
C27 F14 1.376(16) .
C27 F12A 1.377(17) .
C27 F13 1.383(15) .
C27 F14A 1.427(17) .
